data_4025736
loop_
_publ_author_name
'Takumi Furuta'
'Junya Yamamoto'
'Yuki Kitamura'
'Ayano Hashimoto'
'Hyuma Masu'
'Isao Azumaya'
'Toshiyuki Kan'
'Takeo Kawabata'

_publ_section_title
;
 Synthesis of Axially Chiral Amino Acid and Amino Alcohols via
 Additive-Ligand-Free Pd-Catalyzed Domino Coupling Reaction and Subsequent
 Transformations of the Product Amidoaza[5]helicene
;
_journal_name_full 'Journal of Organic Chemistry'
_journal_page_first 7010
_journal_page_last 7013
_journal_paper_doi 10.1021/jo101524t
_journal_volume 75
_journal_year 2010
_chemical_formula_sum 'C26 H23 N O4'
_chemical_formula_weight 413.45
_chemical_name_systematic
; (dl)-2'-(tert-Butoxycarbonylamino)-1,1'-binaphthyl-2-carboxylic acid
 ? 
;
_space_group_IT_number 2
_symmetry_cell_setting triclinic
_symmetry_space_group_name_Hall '-P 1'
_symmetry_space_group_name_H-M 'P -1'
_atom_sites_solution_hydrogens geom
_atom_sites_solution_primary direct
_atom_sites_solution_secondary difmap
_audit_creation_method SHELXL-97
_cell_angle_alpha 103.724(2)
_cell_angle_beta 97.607(2)
_cell_angle_gamma 112.5900(10)
_cell_formula_units_Z 2
_cell_length_a 9.5527(14)
_cell_length_b 10.1375(15)
_cell_length_c 14.453(2)
_cell_measurement_reflns_used 1906
_cell_measurement_temperature 150
_cell_measurement_theta_max 25.62
_cell_measurement_theta_min 2.29
_cell_volume 1215.8(3)
_computing_cell_refinement 'APEX2 (Bruker AXS, 2006)'
_computing_data_collection 'APEX2 (Bruker AXS, 2006)'
_computing_data_reduction 'SAINT (Bruker AXS, 2004)'
_computing_molecular_graphics 'XSHEL (Bruker AXS,2002)'
_computing_publication_material 'XCIF (Bruker AXS, 2001)'
_computing_structure_refinement 'SHELXL-97 (Sheldrick, 1997)'
_computing_structure_solution 'SHELXS-97 (Sheldrick, 1997)'
_diffrn_ambient_temperature 150
_diffrn_detector_area_resol_mean 8.333
_diffrn_measured_fraction_theta_full 0.955
_diffrn_measured_fraction_theta_max 0.851
_diffrn_measurement_device_type 'Bruker APEXII CCD area detector'
_diffrn_measurement_method 'phi and omega scans'
_diffrn_radiation_monochromator graphite
_diffrn_radiation_source 'sealed tube'
_diffrn_radiation_type MoK\a
_diffrn_radiation_wavelength 0.71073
_diffrn_reflns_av_R_equivalents 0.0124
_diffrn_reflns_av_sigmaI/netI 0.0326
_diffrn_reflns_limit_h_max 11
_diffrn_reflns_limit_h_min -12
_diffrn_reflns_limit_k_max 12
_diffrn_reflns_limit_k_min -6
_diffrn_reflns_limit_l_max 17
_diffrn_reflns_limit_l_min -17
_diffrn_reflns_number 5763
_diffrn_reflns_theta_full 25.00
_diffrn_reflns_theta_max 26.94
_diffrn_reflns_theta_min 2.29
_exptl_absorpt_coefficient_mu 0.076
_exptl_absorpt_correction_T_max 0.9738
_exptl_absorpt_correction_T_min 0.9665
_exptl_absorpt_correction_type empirical
_exptl_absorpt_process_details
;
SADABS Sheldrick 1996
;
_exptl_crystal_colour colourless
_exptl_crystal_density_diffrn 1.129
_exptl_crystal_density_method 'not measured'
_exptl_crystal_description prismatic
_exptl_crystal_F_000 436
_exptl_crystal_size_max 0.45
_exptl_crystal_size_mid 0.40
_exptl_crystal_size_min 0.35
_platon_squeeze_details
;
;
_refine_diff_density_max 0.216
_refine_diff_density_min -0.211
_refine_diff_density_rms 0.042
_refine_ls_extinction_coef 0.021(3)
_refine_ls_extinction_expression Fc^*^=kFc[1+0.001xFc^2^\l^3^/sin(2\q)]^-1/4^
_refine_ls_extinction_method SHELXL
_refine_ls_goodness_of_fit_ref 1.091
_refine_ls_hydrogen_treatment constr
_refine_ls_matrix_type full
_refine_ls_number_parameters 284
_refine_ls_number_reflns 4476
_refine_ls_number_restraints 0
_refine_ls_restrained_S_all 1.091
_refine_ls_R_factor_all 0.0638
_refine_ls_R_factor_gt 0.0462
_refine_ls_shift/su_max 0.000
_refine_ls_shift/su_mean 0.000
_refine_ls_structure_factor_coef Fsqd
_refine_ls_weighting_details 'calc w=1/[\s^2^(Fo^2^)+(0.0773P)^2^+0.0055P] where P=(Fo^2^+2Fc^2^)/3'
_refine_ls_weighting_scheme calc
_refine_ls_wR_factor_gt 0.1295
_refine_ls_wR_factor_ref 0.1402
_reflns_number_gt 3210
_reflns_number_total 4476
_reflns_threshold_expression >2sigma(I)
_cod_data_source_file jo101524t_si_005.cif
_cod_data_source_block a0902201mas
_cod_depositor_comments
;
The following automatic conversions were performed:

'_symmetry_cell_setting' value 'Triclinic' changed to 'triclinic'
according to the built-in table from CIF Core dictionary named
'cif_core.dic' version 2.4.1 from 2010-06-29.

Automatic conversion script
Id: cif_fix_values 1646 2011-03-28 12:23:43Z adriana 
;
_cod_original_cell_volume 1215.7(3)
_cod_original_sg_symbol_H-M 'P -1 '
_cod_database_code 4025736

loop_
_symmetry_equiv_pos_as_xyz
'x, y, z'
'-x, -y, -z'

loop_
_atom_site_label
_atom_site_type_symbol
_atom_site_fract_x
_atom_site_fract_y
_atom_site_fract_z
_atom_site_U_iso_or_equiv
_atom_site_adp_type
_atom_site_occupancy
_atom_site_symmetry_multiplicity
_atom_site_calc_flag
_atom_site_refinement_flags
_atom_site_disorder_assembly
_atom_site_disorder_group
C1 C -0.08414(19) 0.71386(19) 0.19312(13) 0.0343(4) Uani 1 1 d . . .
C2 C 0.17581(17) 0.85342(17) 0.16547(11) 0.0262(4) Uani 1 1 d . . .
C3 C 0.17704(19) 0.73036(18) 0.09637(12) 0.0317(4) Uani 1 1 d . . .
H3 H 0.0862 0.6371 0.0719 0.038 Uiso 1 1 calc R . .
C4 C 0.3082(2) 0.74488(19) 0.06454(13) 0.0359(4) Uani 1 1 d . . .
H4A H 0.3073 0.6612 0.0174 0.043 Uiso 1 1 calc R . .
C5 C 0.44508(19) 0.88087(18) 0.09967(12) 0.0332(4) Uani 1 1 d . . .
C6 C 0.5830(2) 0.8968(2) 0.06847(14) 0.0451(5) Uani 1 1 d . . .
H6 H 0.5851 0.8137 0.0225 0.054 Uiso 1 1 calc R . .
C7 C 0.7132(2) 1.0308(2) 0.10388(16) 0.0548(6) Uani 1 1 d . . .
H7 H 0.8062 1.0399 0.0835 0.066 Uiso 1 1 calc R . .
C8 C 0.7108(2) 1.1538(2) 0.16945(16) 0.0561(6) Uani 1 1 d . . .
H8 H 0.8019 1.2470 0.1927 0.067 Uiso 1 1 calc R . .
C9 C 0.5796(2) 1.1432(2) 0.20120(14) 0.0444(5) Uani 1 1 d . . .
H9 H 0.5800 1.2288 0.2461 0.053 Uiso 1 1 calc R . .
C10 C 0.44268(18) 1.00491(18) 0.16738(12) 0.0301(4) Uani 1 1 d . . .
C11 C 0.30534(18) 0.98960(17) 0.20024(11) 0.0262(4) Uani 1 1 d . . .
C12 C 0.30080(17) 1.12488(17) 0.26643(12) 0.0273(4) Uani 1 1 d . . .
C13 C 0.35988(19) 1.17633(18) 0.36692(12) 0.0311(4) Uani 1 1 d . . .
C14 C 0.3598(2) 1.31056(19) 0.42448(13) 0.0368(4) Uani 1 1 d . . .
H14 H 0.4043 1.3468 0.4934 0.044 Uiso 1 1 calc R . .
C15 C 0.2971(2) 1.38749(19) 0.38248(13) 0.0380(4) Uani 1 1 d . . .
H15 H 0.2963 1.4761 0.4226 0.046 Uiso 1 1 calc R . .
C16 C 0.23308(18) 1.33911(17) 0.28077(13) 0.0319(4) Uani 1 1 d . . .
C17 C 0.1652(2) 1.41598(19) 0.23480(15) 0.0408(5) Uani 1 1 d . . .
H17 H 0.1607 1.5034 0.2737 0.049 Uiso 1 1 calc R . .
C18 C 0.1063(2) 1.3673(2) 0.13602(15) 0.0428(5) Uani 1 1 d . . .
H18 H 0.0584 1.4191 0.1067 0.051 Uiso 1 1 calc R . .
C19 C 0.11554(19) 1.2417(2) 0.07739(14) 0.0393(4) Uani 1 1 d . . .
H19 H 0.0772 1.2105 0.0080 0.047 Uiso 1 1 calc R . .
C20 C 0.17909(18) 1.16344(18) 0.11868(12) 0.0317(4) Uani 1 1 d . . .
H20 H 0.1839 1.0776 0.0777 0.038 Uiso 1 1 calc R . .
C21 C 0.23778(17) 1.20775(17) 0.22112(12) 0.0276(4) Uani 1 1 d . . .
C22 C 0.4252(2) 1.09812(19) 0.42154(12) 0.0324(4) Uani 1 1 d . . .
C23 C -0.33039(19) 0.6387(2) 0.24393(14) 0.0403(5) Uani 1 1 d . . .
C24 C -0.4075(2) 0.7326(2) 0.29021(15) 0.0474(5) Uani 1 1 d . . .
H24A H -0.3401 0.8016 0.3548 0.071 Uiso 1 1 calc R . .
H24B H -0.5086 0.6666 0.2980 0.071 Uiso 1 1 calc R . .
H24C H -0.4240 0.7906 0.2480 0.071 Uiso 1 1 calc R . .
C25 C -0.4305(2) 0.5327(2) 0.14387(15) 0.0590(6) Uani 1 1 d . . .
H25A H -0.4391 0.5908 0.0998 0.089 Uiso 1 1 calc R . .
H25B H -0.5351 0.4712 0.1495 0.089 Uiso 1 1 calc R . .
H25C H -0.3826 0.4671 0.1171 0.089 Uiso 1 1 calc R . .
C26 C -0.2875(3) 0.5593(2) 0.31158(17) 0.0571(6) Uani 1 1 d . . .
H26A H -0.2328 0.5032 0.2810 0.086 Uiso 1 1 calc R . .
H26B H -0.3828 0.4894 0.3231 0.086 Uiso 1 1 calc R . .
H26C H -0.2189 0.6338 0.3744 0.086 Uiso 1 1 calc R . .
N1 N 0.03993(15) 0.84120(15) 0.19745(10) 0.0332(4) Uani 1 1 d . . .
H1 H 0.0347 0.9264 0.2234 0.040 Uiso 1 1 calc R . .
O1 O -0.09981(16) 0.58780(14) 0.15767(12) 0.0600(5) Uani 1 1 d . . .
O2 O -0.18526(13) 0.75324(12) 0.23473(9) 0.0368(3) Uani 1 1 d . . .
O3 O 0.51826(16) 1.17013(15) 0.50357(9) 0.0510(4) Uani 1 1 d . . .
O4 O 0.37945(16) 0.95687(13) 0.38260(9) 0.0511(4) Uani 1 1 d . . .
H4 H 0.4237 0.9248 0.4200 0.077 Uiso 1 1 calc R . .

loop_
_atom_site_aniso_label
_atom_site_aniso_U_11
_atom_site_aniso_U_22
_atom_site_aniso_U_33
_atom_site_aniso_U_23
_atom_site_aniso_U_13
_atom_site_aniso_U_12
C1 0.0303(9) 0.0282(9) 0.0414(10) 0.0090(8) 0.0107(8) 0.0102(7)
C2 0.0281(8) 0.0267(8) 0.0258(8) 0.0101(7) 0.0080(6) 0.0126(7)
C3 0.0350(9) 0.0249(8) 0.0334(9) 0.0081(7) 0.0100(7) 0.0112(7)
C4 0.0429(10) 0.0314(9) 0.0360(10) 0.0089(8) 0.0140(8) 0.0182(8)
C5 0.0357(9) 0.0331(9) 0.0332(10) 0.0097(8) 0.0127(7) 0.0164(8)
C6 0.0433(10) 0.0478(11) 0.0474(12) 0.0105(9) 0.0213(9) 0.0223(9)
C7 0.0375(10) 0.0592(13) 0.0623(14) 0.0096(11) 0.0262(10) 0.0165(10)
C8 0.0338(10) 0.0506(12) 0.0633(14) 0.0018(11) 0.0208(10) 0.0038(9)
C9 0.0357(10) 0.0399(10) 0.0477(12) 0.0064(9) 0.0169(8) 0.0086(8)
C10 0.0290(8) 0.0324(9) 0.0289(9) 0.0109(7) 0.0077(7) 0.0123(7)
C11 0.0282(8) 0.0263(8) 0.0238(8) 0.0099(7) 0.0060(6) 0.0107(7)
C12 0.0243(8) 0.0244(8) 0.0319(9) 0.0097(7) 0.0099(7) 0.0078(6)
C13 0.0319(8) 0.0296(9) 0.0287(9) 0.0084(7) 0.0068(7) 0.0109(7)
C14 0.0399(10) 0.0339(9) 0.0299(10) 0.0041(8) 0.0069(8) 0.0129(8)
C15 0.0377(9) 0.0287(9) 0.0436(11) 0.0052(8) 0.0111(8) 0.0134(8)
C16 0.0273(8) 0.0249(8) 0.0402(10) 0.0081(7) 0.0095(7) 0.0088(7)
C17 0.0342(9) 0.0293(9) 0.0595(13) 0.0154(9) 0.0124(9) 0.0133(8)
C18 0.0357(10) 0.0353(10) 0.0583(13) 0.0204(9) 0.0049(9) 0.0151(8)
C19 0.0336(9) 0.0392(10) 0.0413(11) 0.0181(8) 0.0020(8) 0.0110(8)
C20 0.0279(8) 0.0299(9) 0.0350(10) 0.0114(7) 0.0076(7) 0.0093(7)
C21 0.0220(7) 0.0249(8) 0.0330(9) 0.0095(7) 0.0082(7) 0.0063(6)
C22 0.0397(9) 0.0323(9) 0.0238(9) 0.0081(7) 0.0080(7) 0.0144(7)
C23 0.0288(9) 0.0333(9) 0.0481(11) 0.0078(8) 0.0139(8) 0.0039(7)
C24 0.0369(10) 0.0464(11) 0.0513(12) 0.0083(9) 0.0191(9) 0.0120(9)
C25 0.0362(10) 0.0540(13) 0.0549(13) -0.0086(10) 0.0141(9) 0.0010(9)
C26 0.0556(12) 0.0461(12) 0.0709(15) 0.0278(11) 0.0283(11) 0.0138(10)
N1 0.0302(7) 0.0240(7) 0.0443(9) 0.0086(6) 0.0147(6) 0.0101(6)
O1 0.0510(8) 0.0265(7) 0.1025(12) 0.0132(7) 0.0432(8) 0.0131(6)
O2 0.0291(6) 0.0286(6) 0.0473(8) 0.0083(5) 0.0159(5) 0.0071(5)
O3 0.0684(9) 0.0472(8) 0.0304(7) 0.0055(6) -0.0050(6) 0.0272(7)
O4 0.0721(10) 0.0350(7) 0.0400(8) 0.0105(6) -0.0041(7) 0.0232(7)

loop_
_atom_type_symbol
_atom_type_description
_atom_type_scat_dispersion_real
_atom_type_scat_dispersion_imag
_atom_type_scat_source
C C 0.0033 0.0016 'International Tables Vol C Tables 4.2.6.8 and 6.1.1.4'
H H 0.0000 0.0000 'International Tables Vol C Tables 4.2.6.8 and 6.1.1.4'
N N 0.0061 0.0033 'International Tables Vol C Tables 4.2.6.8 and 6.1.1.4'
O O 0.0106 0.0060 'International Tables Vol C Tables 4.2.6.8 and 6.1.1.4'

loop_
_geom_angle_atom_site_label_1
_geom_angle_atom_site_label_2
_geom_angle_atom_site_label_3
_geom_angle
_geom_angle_site_symmetry_1
_geom_angle_site_symmetry_3
_geom_angle_publ_flag
O1 C1 O2 126.17(15) . . ?
O1 C1 N1 125.50(16) . . ?
O2 C1 N1 108.34(14) . . ?
C11 C2 N1 118.60(14) . . ?
C11 C2 C3 120.67(15) . . ?
N1 C2 C3 120.68(14) . . ?
C4 C3 C2 120.00(15) . . ?
C4 C3 H3 120.0 . . ?
C2 C3 H3 120.0 . . ?
C3 C4 C5 121.53(16) . . ?
C3 C4 H4A 119.2 . . ?
C5 C4 H4A 119.2 . . ?
C4 C5 C10 118.39(15) . . ?
C4 C5 C6 122.14(16) . . ?
C10 C5 C6 119.47(16) . . ?
C7 C6 C5 120.39(18) . . ?
C7 C6 H6 119.8 . . ?
C5 C6 H6 119.8 . . ?
C6 C7 C8 120.37(18) . . ?
C6 C7 H7 119.8 . . ?
C8 C7 H7 119.8 . . ?
C9 C8 C7 121.05(18) . . ?
C9 C8 H8 119.5 . . ?
C7 C8 H8 119.5 . . ?
C8 C9 C10 120.22(18) . . ?
C8 C9 H9 119.9 . . ?
C10 C9 H9 119.9 . . ?
C5 C10 C9 118.48(16) . . ?
C5 C10 C11 119.94(15) . . ?
C9 C10 C11 121.57(16) . . ?
C2 C11 C10 119.43(15) . . ?
C2 C11 C12 121.16(14) . . ?
C10 C11 C12 119.26(13) . . ?
C13 C12 C21 119.12(15) . . ?
C13 C12 C11 123.56(15) . . ?
C21 C12 C11 117.25(14) . . ?
C12 C13 C14 120.44(16) . . ?
C12 C13 C22 123.64(15) . . ?
C14 C13 C22 115.92(15) . . ?
C15 C14 C13 120.75(16) . . ?
C15 C14 H14 119.6 . . ?
C13 C14 H14 119.6 . . ?
C14 C15 C16 121.25(17) . . ?
C14 C15 H15 119.4 . . ?
C16 C15 H15 119.4 . . ?
C15 C16 C17 122.64(17) . . ?
C15 C16 C21 118.83(16) . . ?
C17 C16 C21 118.53(16) . . ?
C18 C17 C16 121.15(18) . . ?
C18 C17 H17 119.4 . . ?
C16 C17 H17 119.4 . . ?
C17 C18 C19 120.27(17) . . ?
C17 C18 H18 119.9 . . ?
C19 C18 H18 119.9 . . ?
C20 C19 C18 120.56(17) . . ?
C20 C19 H19 119.7 . . ?
C18 C19 H19 119.7 . . ?
C19 C20 C21 120.96(16) . . ?
C19 C20 H20 119.5 . . ?
C21 C20 H20 119.5 . . ?
C20 C21 C16 118.47(15) . . ?
C20 C21 C12 122.00(15) . . ?
C16 C21 C12 119.53(15) . . ?
O3 C22 O4 122.62(16) . . ?
O3 C22 C13 119.47(15) . . ?
O4 C22 C13 117.89(14) . . ?
O2 C23 C24 102.32(14) . . ?
O2 C23 C25 110.28(15) . . ?
C24 C23 C25 110.64(16) . . ?
O2 C23 C26 108.75(14) . . ?
C24 C23 C26 111.26(16) . . ?
C25 C23 C26 113.05(17) . . ?
C23 C24 H24A 109.5 . . ?
C23 C24 H24B 109.5 . . ?
H24A C24 H24B 109.5 . . ?
C23 C24 H24C 109.5 . . ?
H24A C24 H24C 109.5 . . ?
H24B C24 H24C 109.5 . . ?
C23 C25 H25A 109.5 . . ?
C23 C25 H25B 109.5 . . ?
H25A C25 H25B 109.5 . . ?
C23 C25 H25C 109.5 . . ?
H25A C25 H25C 109.5 . . ?
H25B C25 H25C 109.5 . . ?
C23 C26 H26A 109.5 . . ?
C23 C26 H26B 109.5 . . ?
H26A C26 H26B 109.5 . . ?
C23 C26 H26C 109.5 . . ?
H26A C26 H26C 109.5 . . ?
H26B C26 H26C 109.5 . . ?
C1 N1 C2 127.86(14) . . ?
C1 N1 H1 116.1 . . ?
C2 N1 H1 116.1 . . ?
C1 O2 C23 121.06(13) . . ?
C22 O4 H4 109.5 . . ?

loop_
_geom_bond_atom_site_label_1
_geom_bond_atom_site_label_2
_geom_bond_distance
_geom_bond_site_symmetry_2
_geom_bond_publ_flag
C1 O1 1.200(2) . ?
C1 O2 1.338(2) . ?
C1 N1 1.357(2) . ?
C2 C11 1.372(2) . ?
C2 N1 1.406(2) . ?
C2 C3 1.406(2) . ?
C3 C4 1.358(2) . ?
C3 H3 0.9500 . ?
C4 C5 1.406(2) . ?
C4 H4A 0.9500 . ?
C5 C10 1.408(2) . ?
C5 C6 1.412(2) . ?
C6 C7 1.363(3) . ?
C6 H6 0.9500 . ?
C7 C8 1.386(3) . ?
C7 H7 0.9500 . ?
C8 C9 1.366(3) . ?
C8 H8 0.9500 . ?
C9 C10 1.418(2) . ?
C9 H9 0.9500 . ?
C10 C11 1.419(2) . ?
C11 C12 1.494(2) . ?
C12 C13 1.377(2) . ?
C12 C21 1.429(2) . ?
C13 C14 1.417(2) . ?
C13 C22 1.479(2) . ?
C14 C15 1.350(2) . ?
C14 H14 0.9500 . ?
C15 C16 1.402(2) . ?
C15 H15 0.9500 . ?
C16 C17 1.410(2) . ?
C16 C21 1.425(2) . ?
C17 C18 1.356(3) . ?
C17 H17 0.9500 . ?
C18 C19 1.393(3) . ?
C18 H18 0.9500 . ?
C19 C20 1.361(2) . ?
C19 H19 0.9500 . ?
C20 C21 1.407(2) . ?
C20 H20 0.9500 . ?
C22 O3 1.241(2) . ?
C22 O4 1.277(2) . ?
C23 O2 1.4742(19) . ?
C23 C24 1.504(3) . ?
C23 C25 1.506(3) . ?
C23 C26 1.514(3) . ?
C24 H24A 0.9800 . ?
C24 H24B 0.9800 . ?
C24 H24C 0.9800 . ?
C25 H25A 0.9800 . ?
C25 H25B 0.9800 . ?
C25 H25C 0.9800 . ?
C26 H26A 0.9800 . ?
C26 H26B 0.9800 . ?
C26 H26C 0.9800 . ?
N1 H1 0.8800 . ?
O4 H4 0.8400 . ?

loop_
_platon_squeeze_void_nr
_platon_squeeze_void_average_x
_platon_squeeze_void_average_y
_platon_squeeze_void_average_z
_platon_squeeze_void_volume
_platon_squeeze_void_count_electrons
1 0.000 0.044 0.500 231.4 40.9

loop_
_cod_related_entry_id
_cod_related_entry_database
_cod_related_entry_code
1 ChemSpider 30659289
